data_2020854
loop_
_publ_author_name
'Gelbrich, Thomas'
'Adamer, Verena'
'Stefinovic, Marijan'
'Thaler, Andrea'
'Griesser, Ulrich J.'

_publ_section_title
;
 Hydrogen-bonded structures and interaction energies in two forms of the
 SGLT-2 inhibitor sotagliflozin
;
_journal_coeditor_code FM3052
_journal_issue 9
_journal_name_full 'Acta Crystallographica Section C'
_journal_page_first
;
;
_journal_paper_doi 10.1107/S2053229617011603
_journal_volume 73
_journal_year 2017
_chemical_formula_iupac 'C21 H25 Cl O5 S, H2 O'
_chemical_formula_moiety 'C21 H25 Cl O5 S, H2 O'
_chemical_formula_sum 'C21 H27 Cl O6 S'
_chemical_formula_weight 442.93
_chemical_name_systematic
;(2<i>S</i>,3<i>R</i>,4<i>R</i>,5<i>S</i>,6<i>R</i>)-2-[4-Chloro-3-(4-ethoxybenzyl)phenyl]-6-(methylsulfanyl)tetrahydro-2<i>H</i>-pyran-3,4,5-triol
monohydrate
;
_space_group_crystal_system orthorhombic
_space_group_IT_number 19
_space_group_name_Hall 'P 2ac 2ab'
_space_group_name_H-M_alt 'P 21 21 21'
_symmetry_space_group_name_Hall 'P 2ac 2ab'
_symmetry_space_group_name_H-M 'P 21 21 21'
_atom_sites_solution_hydrogens mixed
_audit_creation_method SHELXL-2014/6
_cell_angle_alpha 90
_cell_angle_beta 90
_cell_angle_gamma 90
_cell_formula_units_Z 4
_cell_length_a 4.4659(3)
_cell_length_b 9.8994(8)
_cell_length_c 48.073(5)
_cell_measurement_reflns_used 2038
_cell_measurement_temperature 173(2)
_cell_measurement_theta_max 67.2100
_cell_measurement_theta_min 4.5480
_cell_volume 2125.3(3)
_computing_cell_refinement
;
CrysAlis PRO (Rigaku Oxford Diffraction, 2015)
;
_computing_data_collection
;
CrysAlis PRO (Rigaku Oxford Diffraction, 2015)
;
_computing_data_reduction
;
CrysAlis PRO (Rigaku Oxford Diffraction, 2015)
;
_computing_molecular_graphics
;
XP (Bruker, 1998), Mercury (Macrae <i>et al.</i>,
2006) and
TOPOS (Blatov, 2006)
;
_computing_publication_material
;
PLATON (Spek, 2009) and publCIF (Westrip, 2010)
;
_computing_structure_refinement
;
SHELXL2014 (Sheldrick, 2015b)
;
_computing_structure_solution
;
SHELXT (Sheldrick, 2015a)
;
_diffrn_ambient_temperature 173(2)
_diffrn_detector_area_resol_mean 10.3575
_diffrn_measured_fraction_theta_full 0.985
_diffrn_measured_fraction_theta_max 0.985
_diffrn_measurement_device 'four-circle diffractometer'
_diffrn_measurement_device_type 'Rigaku Xcalibur Ruby (Gemini ultra)'
_diffrn_measurement_method '\w scans'
_diffrn_radiation_monochromator mirror
_diffrn_radiation_type 'Cu K\a'
_diffrn_radiation_wavelength 1.54184
_diffrn_reflns_av_R_equivalents 0.0828
_diffrn_reflns_limit_h_max 5
_diffrn_reflns_limit_h_min -5
_diffrn_reflns_limit_k_max 11
_diffrn_reflns_limit_k_min -7
_diffrn_reflns_limit_l_max 53
_diffrn_reflns_limit_l_min -57
_diffrn_reflns_number 11848
_diffrn_reflns_theta_full 67.684
_diffrn_reflns_theta_max 67.586
_diffrn_reflns_theta_min 3.678
_exptl_absorpt_coefficient_mu 2.812
_exptl_absorpt_correction_T_max 1.00000
_exptl_absorpt_correction_T_min 0.56003
_exptl_absorpt_correction_type multi-scan
_exptl_absorpt_process_details
;
(CrysAlis PRO; Rigaku Oxford Diffraction, 2015)
;
_exptl_crystal_colour colourless
_exptl_crystal_density_diffrn 1.384
_exptl_crystal_description prism
_exptl_crystal_F_000 936
_exptl_crystal_size_max 0.080
_exptl_crystal_size_mid 0.080
_exptl_crystal_size_min 0.050
_refine_diff_density_max 0.707
_refine_diff_density_min -0.394
_refine_ls_abs_structure_details
;
 Flack x determined using 1099 quotients [(I+)-(I-)]/[(I+)+(I-)]
 (Parsons, Flack and Wagner, Acta Cryst. B69 (2013) 249-259).
;
_refine_ls_abs_structure_Flack 0.02(3)
_refine_ls_extinction_method none
_refine_ls_goodness_of_fit_ref 1.350
_refine_ls_hydrogen_treatment mixed
_refine_ls_matrix_type full
_refine_ls_number_parameters 279
_refine_ls_number_reflns 3737
_refine_ls_number_restraints 8
_refine_ls_restrained_S_all 1.349
_refine_ls_R_factor_all 0.0832
_refine_ls_R_factor_gt 0.0730
_refine_ls_shift/su_max 0.000
_refine_ls_shift/su_mean 0.000
_refine_ls_structure_factor_coef Fsqd
_refine_ls_weighting_details 'w=1/[\s^2^(Fo^2^)+(0.0183P)^2^+2.0927P] where P=(Fo^2^+2Fc^2^)/3'
_refine_ls_weighting_scheme calc
_refine_ls_wR_factor_gt 0.1434
_refine_ls_wR_factor_ref 0.1490
_reflns_number_gt 3253
_reflns_number_total 3737
_reflns_threshold_expression 'I > 2\s(I)'
_cod_data_source_file fm3052sup1.cif
_cod_data_source_block II
_cod_database_code 2020854
_shelx_space_group_comment
;
The symmetry employed for this shelxl refinement is uniquely defined
by the following loop, which should always be used as a source of
symmetry information in preference to the above space-group names.
They are only intended as comments.
;
_shelx_estimated_absorpt_t_min 0.806
_shelx_estimated_absorpt_t_max 0.872
_shelxl_version_number 2014/6

loop_
_space_group_symop_operation_xyz
'x, y, z'
'-x+1/2, -y, z+1/2'
'-x, y+1/2, -z+1/2'
'x+1/2, -y+1/2, -z'

loop_
_atom_site_type_symbol
_atom_site_label
_atom_site_fract_x
_atom_site_fract_y
_atom_site_fract_z
_atom_site_U_iso_or_equiv
_atom_site_adp_type
_atom_site_calc_flag
_atom_site_occupancy
O O1 0.4138(10) 0.2338(4) 0.32594(9) 0.0300(10) Uani d 1
C C2 0.2965(17) 0.1227(6) 0.31066(14) 0.0292(15) Uani d 1
H H2 0.0739 0.1203 0.3129 0.035 Uiso calc 1
C C3 0.3725(15) 0.1378(6) 0.27997(13) 0.0273(15) Uani d 1
H H3 0.5946 0.1319 0.2776 0.033 Uiso calc 1
C C4 0.2648(16) 0.2740(6) 0.26914(12) 0.0282(14) Uani d 1
H H4 0.0427 0.2693 0.2666 0.034 Uiso calc 1
C C5 0.3344(17) 0.3897(6) 0.28882(14) 0.0296(15) Uani d 1
H H5 0.5530 0.4104 0.2874 0.036 Uiso calc 1
C C6 0.2645(17) 0.3581(6) 0.31885(13) 0.0277(14) Uani d 1
H H6 0.0435 0.3452 0.3209 0.033 Uiso calc 1
S S7 0.4542(4) -0.02891(17) 0.32496(4) 0.0358(4) Uani d 1
C C8 0.282(2) -0.0248(8) 0.35884(14) 0.0448(19) Uani d 1
H H8A 0.3580 0.0531 0.3693 0.067 Uiso calc 1
H H8B 0.3308 -0.1081 0.3689 0.067 Uiso calc 1
H H8C 0.0646 -0.0172 0.3568 0.067 Uiso calc 1
O O9 0.2341(12) 0.0346(4) 0.26364(9) 0.0328(11) Uani d 1
H H9 0.361(14) -0.028(6) 0.2639(15) 0.039 Uiso d 1
O O10 0.3951(12) 0.3081(5) 0.24320(10) 0.0342(12) Uani d 1
H H10 0.269(8) 0.291(8) 0.2308(3) 0.041 Uiso d 1
O O11 0.1713(13) 0.5085(5) 0.28115(10) 0.0392(13) Uani d 1
H H11 0.134(17) 0.500(4) 0.2640(5) 0.047 Uiso d 1
C C12 0.3698(15) 0.4589(6) 0.34025(13) 0.0260(14) Uani d 1
C C13 0.2978(16) 0.4369(7) 0.36771(14) 0.0307(15) Uani d 1
H H13 0.1606 0.3664 0.3719 0.037 Uiso calc 1
C C14 0.4143(16) 0.5120(7) 0.38983(14) 0.0336(16) Uani d 1
C C15 0.6019(17) 0.6201(7) 0.38196(15) 0.0330(16) Uani d 1
C C16 0.6726(17) 0.6477(7) 0.35477(14) 0.0331(16) Uani d 1
H H16 0.7987 0.7219 0.3503 0.040 Uiso calc 1
C C17 0.5577(18) 0.5659(6) 0.33381(14) 0.0326(16) Uani d 1
H H17 0.6082 0.5835 0.3150 0.039 Uiso calc 1
C C18 0.3475(17) 0.4741(7) 0.41914(14) 0.0361(16) Uani d 1
H H18A 0.1416 0.4374 0.4201 0.043 Uiso calc 1
H H18B 0.3543 0.5564 0.4308 0.043 Uiso calc 1
C C19 0.5647(18) 0.3699(7) 0.43105(15) 0.0354(17) Uani d 1
C C20 0.6680(18) 0.2602(7) 0.41556(15) 0.0394(18) Uani d 1
H H20 0.6121 0.2528 0.3966 0.047 Uiso calc 1
C C21 0.8488(19) 0.1624(8) 0.42711(16) 0.0401(19) Uani d 1
H H21 0.9159 0.0886 0.4161 0.048 Uiso calc 1
C C22 0.932(2) 0.1719(7) 0.45475(15) 0.0407(19) Uani d 1
C C23 0.8321(18) 0.2803(8) 0.47028(16) 0.0406(18) Uani d 1
H H23 0.8905 0.2885 0.4892 0.049 Uiso calc 1
C C24 0.6489(18) 0.3762(7) 0.45862(15) 0.0372(18) Uani d 1
H H24 0.5784 0.4486 0.4698 0.045 Uiso calc 1
Cl Cl25 0.7588(5) 0.72261(18) 0.40774(4) 0.0463(5) Uani d 1
O O26 1.1092(13) 0.0793(5) 0.46841(11) 0.0449(14) Uani d 1
C C27 1.212(2) -0.0365(8) 0.45391(16) 0.049(2) Uani d 1
H H27A 1.3441 -0.0095 0.4384 0.059 Uiso calc 1
H H27B 1.0398 -0.0874 0.4462 0.059 Uiso calc 1
C C28 1.381(3) -0.1227(9) 0.47430(19) 0.066(3) Uani d 1
H H28A 1.5540 -0.0725 0.4813 0.099 Uiso calc 1
H H28B 1.4491 -0.2053 0.4650 0.099 Uiso calc 1
H H28C 1.2491 -0.1466 0.4899 0.099 Uiso calc 1
O O1W 0.0159(12) 0.2555(5) 0.20304(11) 0.0376(12) Uani d 1
H H1W -0.104(13) 0.314(5) 0.1982(17) 0.056 Uiso d 1
H H2W -0.073(15) 0.184(4) 0.2055(17) 0.056 Uiso d 1

loop_
_atom_site_aniso_label
_atom_site_aniso_U_11
_atom_site_aniso_U_22
_atom_site_aniso_U_33
_atom_site_aniso_U_12
_atom_site_aniso_U_13
_atom_site_aniso_U_23
O1 0.029(3) 0.024(2) 0.036(2) -0.001(2) -0.004(2) -0.0004(19)
C2 0.023(4) 0.019(3) 0.046(4) -0.001(3) -0.007(3) 0.000(3)
C3 0.014(3) 0.026(3) 0.041(4) -0.001(3) -0.001(3) -0.005(3)
C4 0.027(4) 0.025(3) 0.033(3) 0.007(3) -0.001(3) 0.000(3)
C5 0.027(4) 0.019(3) 0.043(4) 0.000(3) -0.003(3) -0.002(3)
C6 0.024(4) 0.022(3) 0.038(4) 0.001(3) 0.000(3) -0.001(2)
S7 0.0382(11) 0.0249(8) 0.0443(10) 0.0028(8) -0.0045(8) 0.0024(7)
C8 0.058(6) 0.038(4) 0.038(4) 0.001(5) -0.003(4) 0.009(3)
O9 0.032(3) 0.025(2) 0.041(3) 0.001(2) -0.005(2) -0.005(2)
O10 0.038(3) 0.031(3) 0.033(3) -0.005(2) -0.001(2) 0.0011(19)
O11 0.049(3) 0.028(3) 0.041(3) 0.008(2) -0.006(2) -0.0025(19)
C12 0.020(3) 0.019(3) 0.040(4) 0.005(3) -0.004(3) -0.002(3)
C13 0.020(4) 0.028(3) 0.045(4) 0.008(3) -0.004(3) -0.005(3)
C14 0.026(4) 0.033(4) 0.042(4) 0.011(3) -0.002(3) -0.006(3)
C15 0.026(4) 0.028(4) 0.045(4) 0.000(3) -0.008(3) -0.013(3)
C16 0.027(4) 0.028(4) 0.044(4) 0.004(3) 0.001(3) 0.000(3)
C17 0.032(4) 0.027(4) 0.039(4) 0.009(3) -0.003(3) 0.001(3)
C18 0.030(4) 0.038(4) 0.040(4) 0.002(4) 0.001(3) -0.006(3)
C19 0.033(4) 0.031(4) 0.043(4) -0.006(3) 0.006(3) 0.001(3)
C20 0.039(5) 0.043(4) 0.036(4) -0.009(4) -0.001(3) -0.002(3)
C21 0.038(5) 0.037(4) 0.046(5) -0.003(4) 0.005(3) -0.003(3)
C22 0.047(5) 0.034(4) 0.042(4) -0.002(4) 0.000(4) 0.001(3)
C23 0.037(5) 0.047(4) 0.038(4) -0.003(4) 0.003(3) 0.000(3)
C24 0.041(5) 0.033(4) 0.038(4) -0.004(4) 0.004(3) -0.006(3)
Cl25 0.0522(12) 0.0413(10) 0.0453(10) -0.0086(10) -0.0066(9) -0.0098(8)
O26 0.049(4) 0.038(3) 0.048(3) 0.007(3) -0.004(2) -0.003(2)
C27 0.051(6) 0.041(4) 0.056(5) 0.002(5) 0.001(4) -0.001(4)
C28 0.077(8) 0.056(5) 0.064(6) 0.011(6) 0.012(5) 0.006(4)
O1W 0.037(3) 0.025(2) 0.050(3) -0.002(2) -0.003(2) 0.002(2)

loop_
_atom_type_symbol
_atom_type_description
_atom_type_scat_dispersion_real
_atom_type_scat_dispersion_imag
_atom_type_scat_source
C C 0.0181 0.0091 'International Tables Vol C Tables 4.2.6.8 and 6.1.1.4'
H H 0.0000 0.0000 'International Tables Vol C Tables 4.2.6.8 and 6.1.1.4'
O O 0.0492 0.0322 'International Tables Vol C Tables 4.2.6.8 and 6.1.1.4'
S S 0.3331 0.5567 'International Tables Vol C Tables 4.2.6.8 and 6.1.1.4'
Cl Cl 0.3639 0.7018 'International Tables Vol C Tables 4.2.6.8 and 6.1.1.4'

loop_
_geom_angle_atom_site_label_1
_geom_angle_atom_site_label_2
_geom_angle_atom_site_label_3
_geom_angle
C2 O1 C6 111.6(5)
O1 C2 C3 110.0(5)
O1 C2 S7 107.7(4)
C3 C2 S7 111.5(5)
O1 C2 H2 109.2
C3 C2 H2 109.2
S7 C2 H2 109.2
O9 C3 C2 111.5(5)
O9 C3 C4 107.9(5)
C2 C3 C4 110.3(5)
O9 C3 H3 109.0
C2 C3 H3 109.0
C4 C3 H3 109.0
O10 C4 C5 106.5(5)
O10 C4 C3 112.4(5)
C5 C4 C3 113.0(5)
O10 C4 H4 108.2
C5 C4 H4 108.2
C3 C4 H4 108.2
O11 C5 C6 108.1(5)
O11 C5 C4 110.8(5)
C6 C5 C4 113.4(5)
O11 C5 H5 108.1
C6 C5 H5 108.1
C4 C5 H5 108.1
O1 C6 C12 105.0(5)
O1 C6 C5 107.9(5)
C12 C6 C5 116.8(5)
O1 C6 H6 109.0
C12 C6 H6 109.0
C5 C6 H6 109.0
C2 S7 C8 99.2(3)
S7 C8 H8A 109.5
S7 C8 H8B 109.5
H8A C8 H8B 109.5
S7 C8 H8C 109.5
H8A C8 H8C 109.5
H8B C8 H8C 109.5
C3 O9 H9 103(5)
C4 O10 H10 107.6(17)
C5 O11 H11 105.9(16)
C13 C12 C17 118.5(6)
C13 C12 C6 118.5(6)
C17 C12 C6 122.8(6)
C12 C13 C14 124.0(7)
C12 C13 H13 118.0
C14 C13 H13 118.0
C13 C14 C15 114.9(6)
C13 C14 C18 120.8(7)
C15 C14 C18 124.3(6)
C16 C15 C14 122.9(6)
C16 C15 Cl25 117.9(6)
C14 C15 Cl25 119.2(5)
C15 C16 C17 119.3(7)
C15 C16 H16 120.3
C17 C16 H16 120.3
C12 C17 C16 120.4(7)
C12 C17 H17 119.8
C16 C17 H17 119.8
C14 C18 C19 113.4(6)
C14 C18 H18A 108.9
C19 C18 H18A 108.9
C14 C18 H18B 108.9
C19 C18 H18B 108.9
H18A C18 H18B 107.7
C24 C19 C20 117.3(7)
C24 C19 C18 120.2(6)
C20 C19 C18 122.4(7)
C21 C20 C19 121.7(7)
C21 C20 H20 119.1
C19 C20 H20 119.1
C20 C21 C22 119.8(7)
C20 C21 H21 120.1
C22 C21 H21 120.1
O26 C22 C23 116.4(7)
O26 C22 C21 124.6(7)
C23 C22 C21 119.0(7)
C24 C23 C22 120.6(7)
C24 C23 H23 119.7
C22 C23 H23 119.7
C23 C24 C19 121.6(7)
C23 C24 H24 119.2
C19 C24 H24 119.2
C22 O26 C27 119.3(6)
O26 C27 C28 107.5(7)
O26 C27 H27A 110.2
C28 C27 H27A 110.2
O26 C27 H27B 110.2
C28 C27 H27B 110.2
H27A C27 H27B 108.5
C27 C28 H28A 109.5
C27 C28 H28B 109.5
H28A C28 H28B 109.5
C27 C28 H28C 109.5
H28A C28 H28C 109.5
H28B C28 H28C 109.5
H1W O1W H2W 109(2)

loop_
_geom_bond_atom_site_label_1
_geom_bond_atom_site_label_2
_geom_bond_distance
O1 C2 1.423(8)
O1 C6 1.440(8)
C2 C3 1.521(10)
C2 S7 1.795(6)
C2 H2 1.0000
C3 O9 1.428(8)
C3 C4 1.524(9)
C3 H3 1.0000
C4 O10 1.417(8)
C4 C5 1.518(9)
C4 H4 1.0000
C5 O11 1.431(8)
C5 C6 1.510(9)
C5 H5 1.0000
C6 C12 1.508(9)
C6 H6 1.0000
S7 C8 1.801(8)
C8 H8A 0.9800
C8 H8B 0.9800
C8 H8C 0.9800
O9 H9 0.837(13)
O10 H10 0.836(14)
O11 H11 0.843(13)
C12 C13 1.376(10)
C12 C17 1.387(10)
C13 C14 1.398(10)
C13 H13 0.9500
C14 C15 1.411(10)
C14 C18 1.488(10)
C15 C16 1.372(10)
C15 Cl25 1.748(6)
C16 C17 1.391(10)
C16 H16 0.9500
C17 H17 0.9500
C18 C19 1.528(11)
C18 H18A 0.9900
C18 H18B 0.9900
C19 C24 1.379(10)
C19 C20 1.395(10)
C20 C21 1.377(11)
C20 H20 0.9500
C21 C22 1.383(11)
C21 H21 0.9500
C22 O26 1.377(9)
C22 C23 1.382(11)
C23 C24 1.373(11)
C23 H23 0.9500
C24 H24 0.9500
O26 C27 1.417(9)
C27 C28 1.503(12)
C27 H27A 0.9900
C27 H27B 0.9900
C28 H28A 0.9800
C28 H28B 0.9800
C28 H28C 0.9800
O1W H1W 0.821(13)
O1W H2W 0.820(14)

loop_
_geom_hbond_atom_site_label_D
_geom_hbond_atom_site_label_H
_geom_hbond_atom_site_label_A
_geom_hbond_site_symmetry_A
_geom_hbond_distance_DH
_geom_hbond_distance_HA
_geom_hbond_distance_DA
_geom_hbond_angle_DHA
O9 H9 O10 3_645 0.837(13) 1.99(2) 2.807(7) 166(7)
O10 H10 O1W . 0.836(14) 1.786(15) 2.621(7) 177(3)
O11 H11 O9 3 0.843(13) 2.14(4) 2.825(7) 138(5)
O1W H1W S7 3 0.821(13) 2.47(2) 3.282(5) 170(8)
O1W H2W O11 3_545 0.820(14) 1.90(3) 2.694(6) 162(7)

loop_
_geom_torsion_atom_site_label_1
_geom_torsion_atom_site_label_2
_geom_torsion_atom_site_label_3
_geom_torsion_atom_site_label_4
_geom_torsion
C6 O1 C2 C3 67.4(7)
C6 O1 C2 S7 -170.9(4)
O1 C2 C3 O9 -174.5(5)
S7 C2 C3 O9 66.1(6)
O1 C2 C3 C4 -54.6(7)
S7 C2 C3 C4 -174.0(5)
O9 C3 C4 O10 -73.3(7)
C2 C3 C4 O10 164.7(6)
O9 C3 C4 C5 166.1(6)
C2 C3 C4 C5 44.1(8)
O10 C4 C5 O11 69.5(7)
C3 C4 C5 O11 -166.6(6)
O10 C4 C5 C6 -168.7(6)
C3 C4 C5 C6 -44.8(8)
C2 O1 C6 C12 169.5(5)
C2 O1 C6 C5 -65.3(7)
O11 C5 C6 O1 176.4(5)
C4 C5 C6 O1 53.1(8)
O11 C5 C6 C12 -65.7(8)
C4 C5 C6 C12 171.0(6)
O1 C2 S7 C8 66.4(5)
C3 C2 S7 C8 -172.8(5)
O1 C6 C12 C13 -63.6(8)
C5 C6 C12 C13 176.9(6)
O1 C6 C12 C17 110.6(7)
C5 C6 C12 C17 -8.9(10)
C17 C12 C13 C14 -3.3(10)
C6 C12 C13 C14 171.1(7)
C12 C13 C14 C15 3.7(10)
C12 C13 C14 C18 -174.4(6)
C13 C14 C15 C16 -1.8(10)
C18 C14 C15 C16 176.2(7)
C13 C14 C15 Cl25 179.4(5)
C18 C14 C15 Cl25 -2.6(10)
C14 C15 C16 C17 -0.4(11)
Cl25 C15 C16 C17 178.4(6)
C13 C12 C17 C16 0.8(10)
C6 C12 C17 C16 -173.4(6)
C15 C16 C17 C12 1.0(10)
C13 C14 C18 C19 87.0(8)
C15 C14 C18 C19 -90.9(9)
C14 C18 C19 C24 144.3(7)
C14 C18 C19 C20 -40.6(10)
C24 C19 C20 C21 -0.6(11)
C18 C19 C20 C21 -175.8(7)
C19 C20 C21 C22 -0.1(12)
C20 C21 C22 O26 179.2(8)
C20 C21 C22 C23 -0.1(12)
O26 C22 C23 C24 -178.5(7)
C21 C22 C23 C24 0.9(12)
C22 C23 C24 C19 -1.6(12)
C20 C19 C24 C23 1.4(11)
C18 C19 C24 C23 176.8(7)
C23 C22 O26 C27 178.0(7)
C21 C22 O26 C27 -1.3(12)
C22 O26 C27 C28 -176.5(8)

_cod_database_fobs_code 2020854
